data_4301122
loop_
_publ_author_name
'Marie Heitzmann'
'Florence Bravard'
'Christelle Gateau'
'Nathalie Boubals'
'Claude Berthon'
'Jacques P\'ecaut'
'Marie-Christine Charbonnel'
'Pascale Delangle'

_publ_contact_author
;
      Dr Pascale Delangle
      CEA, Inac, LCIB (UMR-E 3 CEA-UJF)
      F-38054 Grenoble cedex 9
      France
;
_publ_section_title
;
Comparison of Two Tetrapodal N,O Ligands: Impact of the Softness of the
Heterocyclic N-Donors Pyridine and Pyrazine on the Selectivity for Am(III)
over Eu(III)
;
_journal_name_full 'Inorganic Chemistry'
_journal_page_first 246
_journal_page_last 256
_journal_paper_doi 10.1021/ic8017024
_journal_volume 48
_journal_year 2009
_chemical_formula_sum 'C19.5 H26 N4 O4.5'
_chemical_formula_weight 388.44
_chemical_name_systematic
; 
 ? 
;
_space_group_IT_number 45
_symmetry_cell_setting orthorhombic
_symmetry_space_group_name_Hall 'I 2 -2c'
_symmetry_space_group_name_H-M 'I b a 2'
_atom_sites_solution_hydrogens geom
_atom_sites_solution_primary direct
_atom_sites_solution_secondary difmap
_audit_creation_method SHELXL-97
_cell_angle_alpha 90.00
_cell_angle_beta 90.00
_cell_angle_gamma 90.00
_cell_formula_units_Z 8
_cell_length_a 26.188(5)
_cell_length_b 10.947(2)
_cell_length_c 14.206(3)
_cell_measurement_temperature 298(2)
_cell_volume 4072.6(14)
_computing_cell_refinement 'Bruker SMART'
_computing_data_collection 'Bruker SMART'
_computing_data_reduction 'Bruker SAINT'
_computing_molecular_graphics 'Bruker SHELXTL'
_computing_publication_material 'Bruker SHELXTL'
_computing_structure_refinement 'SHELXL-97 (Sheldrick, 1997)'
_computing_structure_solution 'SHELXS-97 (Sheldrick, 1990)'
_diffrn_ambient_temperature 298(2)
_diffrn_measured_fraction_theta_full 0.881
_diffrn_measured_fraction_theta_max 0.881
_diffrn_measurement_device_type 'CCD area detector'
_diffrn_measurement_method 'phi and omega scans'
_diffrn_radiation_monochromator graphite
_diffrn_radiation_source 'fine-focus sealed tube'
_diffrn_radiation_type MoK\a
_diffrn_radiation_wavelength 0.71073
_diffrn_reflns_av_R_equivalents 0.0279
_diffrn_reflns_av_sigmaI/netI 0.0513
_diffrn_reflns_limit_h_max 27
_diffrn_reflns_limit_h_min -32
_diffrn_reflns_limit_k_max 14
_diffrn_reflns_limit_k_min -5
_diffrn_reflns_limit_l_max 18
_diffrn_reflns_limit_l_min -18
_diffrn_reflns_number 6213
_diffrn_reflns_theta_full 29.02
_diffrn_reflns_theta_max 29.02
_diffrn_reflns_theta_min 2.02
_exptl_absorpt_coefficient_mu 0.091
_exptl_absorpt_correction_T_max 0.995
_exptl_absorpt_correction_T_min 0.984
_exptl_absorpt_correction_type multi-scan
_exptl_crystal_density_diffrn 1.267
_exptl_crystal_density_meas 0
_exptl_crystal_density_method 'not measured'
_exptl_crystal_F_000 1656
_exptl_crystal_size_max 0.30
_exptl_crystal_size_mid 0.15
_exptl_crystal_size_min 0.05
_refine_diff_density_max 0.189
_refine_diff_density_min -0.168
_refine_diff_density_rms 0.040
_refine_ls_abs_structure_details 'Flack H D (1983), Acta Cryst. A39, 876-881'
_refine_ls_abs_structure_Flack 0(2)
_refine_ls_extinction_method none
_refine_ls_goodness_of_fit_ref 1.047
_refine_ls_hydrogen_treatment refall
_refine_ls_matrix_type full
_refine_ls_number_parameters 344
_refine_ls_number_reflns 3949
_refine_ls_number_restraints 1
_refine_ls_restrained_S_all 1.047
_refine_ls_R_factor_all 0.1329
_refine_ls_R_factor_gt 0.0723
_refine_ls_shift/su_max 0.024
_refine_ls_shift/su_mean 0.001
_refine_ls_structure_factor_coef Fsqd
_refine_ls_weighting_details 'calc w=1/[\s^2^(Fo^2^)+(0.0796P)^2^+2.3990P] where P=(Fo^2^+2Fc^2^)/3'
_refine_ls_weighting_scheme calc
_refine_ls_wR_factor_gt 0.1590
_refine_ls_wR_factor_ref 0.1859
_reflns_number_gt 2195
_reflns_number_total 3949
_reflns_threshold_expression >2sigma(I)
_cod_data_source_file ic8017024_si_001_1.cif
_cod_data_source_block Lpy
_cod_depositor_comments
;
The following automatic conversions were performed:
'_symmetry_cell_setting' value 'Orthorhombic' changed to 'orthorhombic'
according to '/home/saulius/struct/CIF-dictionaries/cif_core.dic'
dictionary named 'cif_core.dic' version 2.4.1 from
2010-06-29.

'_exptl_absorpt_correction_type' value 'Multi-scan' changed
to 'multi-scan' according to
'/home/saulius/struct/CIF-dictionaries/cif_core.dic' dictionary named
'cif_core.dic' version 2.4.1 from 2010-06-29.

Automatic conversion script
Id: cif_fix_enum 1527 2010-12-29 10:47:43Z saulius 
;
_cod_original_cell_volume 4072.5(14)
_cod_original_formula_sum 'C19.50 H26 N4 O4.50'
_cod_database_code 4301122

loop_
_symmetry_equiv_pos_as_xyz
'x, y, z'
'-x, -y, z'
'x+1/2, -y+1/2, z'
'-x+1/2, y+1/2, z'
'x+1/2, y+1/2, z+1/2'
'-x+1/2, -y+1/2, z+1/2'
'x+1, -y+1, z+1/2'
'-x+1, y+1, z+1/2'

loop_
_atom_site_label
_atom_site_type_symbol
_atom_site_fract_x
_atom_site_fract_y
_atom_site_fract_z
_atom_site_U_iso_or_equiv
_atom_site_adp_type
_atom_site_occupancy
_atom_site_symmetry_multiplicity
_atom_site_calc_flag
_atom_site_refinement_flags
_atom_site_disorder_assembly
_atom_site_disorder_group
O1 O 0.74875(17) 0.6724(3) 0.4392(2) 0.0748(10) Uani 1 1 d . . .
O2 O 0.66570(19) 0.6429(4) 0.4592(3) 0.0930(13) Uani 1 1 d . . .
O3 O 0.76066(14) 0.7544(3) 0.6932(2) 0.0700(10) Uani 1 1 d . . .
O4 O 0.76965(15) 0.6563(3) 0.8303(2) 0.0732(11) Uani 1 1 d . . .
H4O H 0.759(2) 0.737(7) 0.867(4) 0.106(19) Uiso 1 1 d . . .
N2 N 0.77696(17) 0.5457(3) 0.5909(2) 0.0528(10) Uani 1 1 d . . .
H2N H 0.7851(14) 0.623(4) 0.574(3) 0.042(11) Uiso 1 1 d . . .
N1 N 0.87363(17) 0.5796(3) 0.4932(3) 0.0614(11) Uani 1 1 d . . .
N3 N 0.88574(18) 0.6791(4) 0.2506(3) 0.0754(13) Uani 1 1 d . . .
N4 N 0.8877(2) 0.7165(5) 0.6607(4) 0.1000(17) Uani 1 1 d . . .
C1 C 0.8696(3) 0.5687(5) 0.3916(4) 0.0754(17) Uani 1 1 d . . .
H1A H 0.905(3) 0.512(6) 0.363(4) 0.11(2) Uiso 1 1 d . . .
H1B H 0.8364(18) 0.543(4) 0.377(3) 0.054(14) Uiso 1 1 d . . .
C2 C 0.8715(2) 0.6893(5) 0.3392(3) 0.0657(14) Uani 1 1 d . . .
C3 C 0.8603(3) 0.7985(5) 0.3788(5) 0.0870(19) Uani 1 1 d . . .
H3 H 0.853(2) 0.805(5) 0.435(5) 0.081(19) Uiso 1 1 d . . .
C4 C 0.8653(3) 0.9037(6) 0.3274(6) 0.095(2) Uani 1 1 d . . .
H4 H 0.855(2) 0.985(6) 0.347(4) 0.10(2) Uiso 1 1 d . . .
C5 C 0.8810(2) 0.8969(5) 0.2372(5) 0.0839(18) Uani 1 1 d . . .
H5 H 0.8866(19) 0.970(5) 0.198(4) 0.082(16) Uiso 1 1 d . . .
C6 C 0.8896(3) 0.7826(6) 0.2005(5) 0.091(2) Uani 1 1 d . . .
H6 H 0.899(3) 0.773(6) 0.141(5) 0.11(2) Uiso 1 1 d . . .
C11 C 0.9251(3) 0.6173(7) 0.5204(5) 0.0819(17) Uani 1 1 d . . .
H11A H 0.950(3) 0.556(6) 0.505(5) 0.11(2) Uiso 1 1 d . . .
H11B H 0.9370(17) 0.686(4) 0.482(3) 0.058(14) Uiso 1 1 d . . .
C12 C 0.9293(2) 0.6600(5) 0.6206(4) 0.0735(15) Uani 1 1 d . . .
C13 C 0.9724(3) 0.6396(8) 0.6672(7) 0.127(3) Uani 1 1 d . . .
H13 H 0.9998 0.5983 0.6400 0.152 Uiso 1 1 calc R . .
C14 C 0.9745(5) 0.6857(13) 0.7636(11) 0.186(6) Uani 1 1 d . . .
H14 H 1.0041 0.6767 0.7992 0.223 Uiso 1 1 calc R . .
C15 C 0.9339(6) 0.7406(11) 0.7999(7) 0.165(6) Uani 1 1 d . . .
H15 H 0.9350 0.7688 0.8616 0.198 Uiso 1 1 calc R . .
C16 C 0.8933(4) 0.7553(6) 0.7512(5) 0.112(2) Uani 1 1 d . . .
H16 H 0.8659 0.7949 0.7794 0.134 Uiso 1 1 calc R . .
C17 C 0.8610(3) 0.4642(4) 0.5393(4) 0.0679(16) Uani 1 1 d . . .
H17A H 0.878(2) 0.399(5) 0.501(4) 0.082(16) Uiso 1 1 d . . .
H17B H 0.8753(15) 0.466(3) 0.595(3) 0.039(12) Uiso 1 1 d . . .
C18 C 0.8039(2) 0.4428(4) 0.5424(3) 0.0627(15) Uani 1 1 d . . .
H18A H 0.7960(13) 0.362(4) 0.571(3) 0.042(10) Uiso 1 1 d . . .
H18B H 0.7901(16) 0.436(4) 0.480(4) 0.059(12) Uiso 1 1 d . . .
C21 C 0.7210(2) 0.5496(6) 0.5659(4) 0.0665(14) Uani 1 1 d . . .
H21A H 0.711(2) 0.586(5) 0.624(5) 0.089(19) Uiso 1 1 d . . .
H21B H 0.7106(19) 0.468(6) 0.551(4) 0.078(17) Uiso 1 1 d . . .
C22 C 0.7104(3) 0.6266(4) 0.4809(3) 0.0604(13) Uani 1 1 d . . .
C23 C 0.7844(3) 0.5433(4) 0.6964(3) 0.0558(13) Uani 1 1 d . . .
H23A H 0.7606(17) 0.478(4) 0.717(4) 0.066(14) Uiso 1 1 d . . .
H23B H 0.819(2) 0.533(5) 0.707(5) 0.10(2) Uiso 1 1 d . . .
C24 C 0.76938(19) 0.6648(4) 0.7400(3) 0.0571(12) Uani 1 1 d . . .
C101 C 0.9765(10) 0.976(4) 1.017(3) 0.232(18) Uani 0.50 1 d P . .
C102 C 1.0000 1.0000 0.922(2) 0.249(12) Uani 1 2 d S . .
C103 C 1.0000 1.0000 1.0969(18) 0.223(9) Uani 1 2 d S . .
O101 O 0.9302(13) 1.002(2) 1.0313(13) 0.147(9) Uani 0.25 1 d P A -1
O102 O 0.9486(9) 0.874(2) 1.0067(12) 0.116(6) Uani 0.25 1 d P A -2

loop_
_atom_site_aniso_label
_atom_site_aniso_U_11
_atom_site_aniso_U_22
_atom_site_aniso_U_33
_atom_site_aniso_U_23
_atom_site_aniso_U_13
_atom_site_aniso_U_12
O1 0.109(3) 0.067(2) 0.0491(18) 0.0239(17) -0.006(2) 0.011(2)
O2 0.105(3) 0.092(3) 0.082(3) 0.006(2) -0.029(2) 0.010(2)
O3 0.113(3) 0.0451(16) 0.0518(18) 0.0049(16) -0.014(2) 0.0178(17)
O4 0.125(3) 0.059(2) 0.0353(19) -0.0085(15) -0.0040(18) 0.031(2)
N2 0.092(3) 0.0338(19) 0.0325(18) 0.0038(15) -0.0033(18) -0.0012(19)
N1 0.087(3) 0.051(2) 0.046(2) -0.0069(18) 0.003(2) -0.003(2)
N3 0.105(4) 0.069(3) 0.053(3) -0.002(2) 0.011(2) -0.020(2)
N4 0.120(5) 0.102(4) 0.078(3) -0.030(3) -0.004(3) -0.003(3)
C1 0.113(6) 0.064(3) 0.049(3) -0.017(2) 0.006(3) -0.018(3)
C2 0.080(4) 0.067(3) 0.050(3) -0.009(2) 0.008(3) -0.013(3)
C3 0.123(6) 0.057(4) 0.080(5) -0.004(3) 0.030(4) -0.007(3)
C4 0.097(5) 0.070(4) 0.117(6) 0.000(4) 0.023(4) 0.001(3)
C5 0.107(5) 0.061(4) 0.084(5) 0.011(4) 0.001(4) -0.026(3)
C6 0.115(5) 0.100(5) 0.058(4) -0.005(4) 0.006(4) -0.030(4)
C11 0.082(5) 0.080(4) 0.084(5) -0.013(4) 0.007(3) 0.000(4)
C12 0.083(4) 0.068(3) 0.070(4) 0.005(3) -0.004(3) -0.002(3)
C13 0.079(5) 0.178(8) 0.124(7) 0.061(6) -0.025(5) 0.000(5)
C14 0.115(8) 0.272(15) 0.171(13) 0.096(11) -0.079(9) -0.061(9)
C15 0.207(13) 0.188(11) 0.099(7) 0.006(7) -0.050(9) -0.135(10)
C16 0.164(8) 0.077(4) 0.095(5) -0.041(4) 0.020(5) -0.031(4)
C17 0.109(5) 0.050(3) 0.045(3) -0.006(3) -0.001(3) 0.015(3)
C18 0.116(5) 0.035(2) 0.037(3) -0.001(2) 0.003(3) -0.004(3)
C21 0.078(4) 0.070(3) 0.052(3) 0.005(3) -0.020(3) -0.007(3)
C22 0.095(4) 0.046(3) 0.040(2) -0.005(2) -0.011(3) 0.003(3)
C23 0.097(5) 0.041(2) 0.029(2) -0.0019(19) -0.008(3) 0.003(3)
C24 0.080(3) 0.051(3) 0.040(3) 0.000(2) -0.007(2) 0.003(2)
C101 0.080(14) 0.35(4) 0.27(4) 0.01(3) -0.06(2) -0.10(2)
C102 0.27(3) 0.26(2) 0.22(2) 0.000 0.000 -0.09(2)
C103 0.159(19) 0.29(3) 0.22(2) 0.000 0.000 -0.061(17)
O101 0.23(3) 0.136(19) 0.071(12) 0.021(13) -0.052(16) -0.04(2)
O102 0.143(19) 0.133(16) 0.071(11) -0.010(11) 0.011(11) -0.050(13)

loop_
_atom_type_symbol
_atom_type_description
_atom_type_scat_dispersion_real
_atom_type_scat_dispersion_imag
_atom_type_scat_source
C C 0.0033 0.0016 'International Tables Vol C Tables 4.2.6.8 and 6.1.1.4'
H H 0.0000 0.0000 'International Tables Vol C Tables 4.2.6.8 and 6.1.1.4'
N N 0.0061 0.0033 'International Tables Vol C Tables 4.2.6.8 and 6.1.1.4'
O O 0.0106 0.0060 'International Tables Vol C Tables 4.2.6.8 and 6.1.1.4'

loop_
_geom_angle_atom_site_label_1
_geom_angle_atom_site_label_2
_geom_angle_atom_site_label_3
_geom_angle
_geom_angle_site_symmetry_1
_geom_angle_site_symmetry_3
_geom_angle_publ_flag
C18 N2 C21 111.8(4) . . ?
C18 N2 C23 112.5(4) . . ?
C21 N2 C23 111.0(4) . . ?
C1 N1 C17 111.0(4) . . ?
C1 N1 C11 110.6(5) . . ?
C17 N1 C11 109.5(5) . . ?
C2 N3 C6 117.2(5) . . ?
C16 N4 C12 116.5(7) . . ?
N1 C1 C2 114.5(4) . . ?
N3 C2 C3 122.2(5) . . ?
N3 C2 C1 113.9(5) . . ?
C3 C2 C1 123.9(5) . . ?
C2 C3 C4 120.1(7) . . ?
C5 C4 C3 119.3(7) . . ?
C4 C5 C6 117.4(6) . . ?
N3 C6 C5 123.8(6) . . ?
N1 C11 C12 114.0(5) . . ?
C13 C12 N4 122.8(7) . . ?
C13 C12 C11 118.9(7) . . ?
N4 C12 C11 118.3(6) . . ?
C12 C13 C14 116.2(9) . . ?
C15 C14 C13 119.5(10) . . ?
C16 C15 C14 120.9(11) . . ?
C15 C16 N4 124.1(10) . . ?
N1 C17 C18 111.7(4) . . ?
N2 C18 C17 111.2(4) . . ?
C22 C21 N2 112.7(5) . . ?
O2 C22 O1 125.6(5) . . ?
O2 C22 C21 117.5(6) . . ?
O1 C22 C21 116.9(5) . . ?
N2 C23 C24 110.9(3) . . ?
O3 C24 O4 127.6(4) . . ?
O3 C24 C23 122.4(4) . . ?
O4 C24 C23 110.0(4) . . ?
O101 C101 C103 106(3) . . ?
O101 C101 O102 71.5(17) . . ?
C103 C101 O102 121(3) . . ?
O101 C101 C101 142(5) . 2_775 ?
C103 C101 C101 59.3(14) . 2_775 ?
O102 C101 C101 146(5) . 2_775 ?
O101 C101 C102 119(3) . . ?
C103 C101 C102 123(2) . . ?
O102 C101 C102 105(2) . . ?
C101 C101 C102 63.7(9) 2_775 . ?
C101 C102 C101 52.5(19) 2_775 . ?
C101 C103 C101 61(3) 2_775 . ?

loop_
_geom_bond_atom_site_label_1
_geom_bond_atom_site_label_2
_geom_bond_distance
_geom_bond_site_symmetry_2
_geom_bond_publ_flag
O1 C22 1.269(7) . ?
O2 C22 1.224(6) . ?
O3 C24 1.207(5) . ?
O4 C24 1.286(5) . ?
N2 C18 1.497(6) . ?
N2 C21 1.508(7) . ?
N2 C23 1.511(5) . ?
N1 C1 1.452(7) . ?
N1 C17 1.462(6) . ?
N1 C11 1.462(7) . ?
N3 C2 1.318(6) . ?
N3 C6 1.341(8) . ?
N4 C16 1.362(9) . ?
N4 C12 1.377(8) . ?
C1 C2 1.516(8) . ?
C2 C3 1.353(7) . ?
C3 C4 1.370(9) . ?
C4 C5 1.348(9) . ?
C5 C6 1.375(9) . ?
C11 C12 1.502(9) . ?
C12 C13 1.327(9) . ?
C13 C14 1.460(16) . ?
C14 C15 1.325(16) . ?
C15 C16 1.279(15) . ?
C17 C18 1.514(8) . ?
C21 C22 1.498(7) . ?
C23 C24 1.519(6) . ?
C101 O101 1.26(4) . ?
C101 C103 1.31(3) . ?
C101 O102 1.34(3) . ?
C101 C101 1.34(4) 2_775 ?
C101 C102 1.52(4) . ?
C102 C101 1.52(4) 2_775 ?
C103 C101 1.31(3) 2_775 ?

loop_
_geom_hbond_atom_site_label_D
_geom_hbond_atom_site_label_H
_geom_hbond_atom_site_label_A
_geom_hbond_distance_DH
_geom_hbond_distance_HA
_geom_hbond_distance_DA
_geom_hbond_angle_DHA
_geom_hbond_site_symmetry_A
O4 H4O O1 1.07(7) 1.44(7) 2.478(4) 163(6) 6_665
N2 H2N O1 0.91(4) 2.20(4) 2.667(5) 111(3) .
